data_1562355
loop_
_publ_author_name
'Dai, Shengyu'
'Li, Gen'
'Lu, Weiqing'
'Liao, Yudan'
'Fan, Weigang'

_publ_section_title
;
 Suppression of chain transfer via a restricted rotation effect of
 dibenzosuberyl substituents in polymerization catalysis
;
_journal_issue 22
_journal_name_full 'Polymer Chemistry'
_journal_page_first 3240
_journal_page_last 3249
_journal_paper_doi 10.1039/D1PY00333J
_journal_volume 12
_journal_year 2021
_chemical_formula_sum 'C59.25 H54.5 Br2 Cl2.5 N2 Ni'
_chemical_formula_weight 1101.70
_space_group_IT_number 14
_space_group_name_Hall '-P 2yn'
_space_group_name_H-M_alt 'P 1 21/n 1'
_symmetry_cell_setting monoclinic
_symmetry_space_group_name_H-M 'P 1 21/n 1'
_atom_sites_solution_hydrogens geom
_atom_sites_solution_primary direct
_atom_sites_solution_secondary difmap
_audit_creation_method SHELXL-97
_audit_update_record
;
2021-02-09 deposited with the CCDC.	2021-05-03 downloaded from the CCDC.
;
_cell_angle_alpha 90.00
_cell_angle_beta 93.602(2)
_cell_angle_gamma 90.00
_cell_formula_units_Z 4
_cell_length_a 15.1086(14)
_cell_length_b 19.8115(17)
_cell_length_c 19.2127(16)
_cell_measurement_reflns_used 4926
_cell_measurement_temperature 298(2)
_cell_measurement_theta_max 2.7874
_cell_measurement_theta_min 2.314
_cell_volume 5739.5(9)
_computing_cell_refinement 'Bruker SMART'
_computing_data_collection 'Bruker SMART'
_computing_data_reduction 'Bruker SAINT'
_computing_molecular_graphics 'Bruker SHELXTL'
_computing_publication_material 'Bruker SHELXTL'
_computing_structure_refinement 'SHELXL-97 (Sheldrick, 1997)'
_computing_structure_solution 'SHELXS-97 (Sheldrick, 1990)'
_diffrn_ambient_temperature 298(2)
_diffrn_measured_fraction_theta_full 0.997
_diffrn_measured_fraction_theta_max 0.997
_diffrn_measurement_device_type 'CCD area detector'
_diffrn_measurement_method 'phi and omega scans'
_diffrn_radiation_monochromator graphite
_diffrn_radiation_source 'fine-focus sealed tube'
_diffrn_radiation_type MoK\a
_diffrn_radiation_wavelength 0.71073
_diffrn_reflns_av_R_equivalents 0.0781
_diffrn_reflns_av_sigmaI/netI 0.1124
_diffrn_reflns_limit_h_max 17
_diffrn_reflns_limit_h_min -17
_diffrn_reflns_limit_k_max 22
_diffrn_reflns_limit_k_min -23
_diffrn_reflns_limit_l_max 12
_diffrn_reflns_limit_l_min -22
_diffrn_reflns_number 28553
_diffrn_reflns_theta_full 25.02
_diffrn_reflns_theta_max 25.02
_diffrn_reflns_theta_min 2.31
_exptl_absorpt_coefficient_mu 1.883
_exptl_absorpt_correction_T_max 0.6503
_exptl_absorpt_correction_T_min 0.5052
_exptl_absorpt_correction_type multi-scan
_exptl_absorpt_process_details sadabs
_exptl_crystal_density_diffrn 1.275
_exptl_crystal_density_meas 1.271
_exptl_crystal_density_method 'not measured'
_exptl_crystal_description block
_exptl_crystal_F_000 2258
_exptl_crystal_size_max 0.42
_exptl_crystal_size_mid 0.40
_exptl_crystal_size_min 0.25
_refine_diff_density_max 1.005
_refine_diff_density_min -0.462
_refine_diff_density_rms 0.100
_refine_ls_extinction_method none
_refine_ls_goodness_of_fit_ref 1.083
_refine_ls_hydrogen_treatment mixed
_refine_ls_matrix_type full
_refine_ls_number_parameters 654
_refine_ls_number_reflns 10081
_refine_ls_number_restraints 60
_refine_ls_restrained_S_all 1.094
_refine_ls_R_factor_all 0.1506
_refine_ls_R_factor_gt 0.0697
_refine_ls_shift/su_max 0.002
_refine_ls_shift/su_mean 0.000
_refine_ls_structure_factor_coef Fsqd
_refine_ls_weighting_details 'calc w=1/[\s^2^(Fo^2^)+(0.1055P)^2^+0.0000P] where P=(Fo^2^+2Fc^2^)/3'
_refine_ls_weighting_scheme calc
_refine_ls_wR_factor_gt 0.2153
_refine_ls_wR_factor_ref 0.2354
_reflns_number_gt 4461
_reflns_number_total 10081
_reflns_threshold_expression >2sigma(I)
_cod_data_source_file d1py00333j2.cif
_cod_data_source_block 191024b
_cod_depositor_comments
;
The following automatic conversions were performed:

data item '_symmetry_cell_setting' value 'Monoclinic' was changed to
'monoclinic' in accordance with the
/home/data/users/saulius/crontab/automatic-downloads/rss-feeds/RSC/lib/dictionaries/cif_core.dic
dictionary named 'cif_core.dic' version 2.4.2 last updated on
2011-04-26.

Automatic conversion script
Id: cif_fix_values 7556 2019-12-06 15:28:31Z antanas 

 Adding full bibliography for 1562355--1562358.cif.
;
_cod_original_sg_symbol_H-M P2(1)/n
_cod_original_formula_sum 'C59.25 H54.50 Br2 Cl2.50 N2 Ni'
_cod_database_code 1562355

loop_
_symmetry_equiv_pos_as_xyz
'x, y, z'
'-x+1/2, y+1/2, -z+1/2'
'-x, -y, -z'
'x-1/2, -y-1/2, z-1/2'

loop_
_atom_site_label
_atom_site_type_symbol
_atom_site_fract_x
_atom_site_fract_y
_atom_site_fract_z
_atom_site_U_iso_or_equiv
_atom_site_adp_type
_atom_site_occupancy
_atom_site_symmetry_multiplicity
_atom_site_calc_flag
_atom_site_refinement_flags
_atom_site_disorder_assembly
_atom_site_disorder_group
Ni1 Ni 0.55215(6) 0.60820(4) 0.71143(5) 0.0537(3) Uani 1 1 d . . .
Br1 Br 0.55055(7) 0.68998(5) 0.79819(6) 0.0969(4) Uani 1 1 d . . .
Br2 Br 0.53329(6) 0.63720(5) 0.59430(5) 0.0921(4) Uani 1 1 d . . .
Cl1 Cl 0.1497(5) 0.6551(4) 0.5712(6) 0.219(4) Uani 0.50 1 d PDU . .
Cl2 Cl 0.2819(6) 0.7295(5) 0.6230(7) 0.246(5) Uani 0.50 1 d PDU . .
Cl3 Cl 0.1609(5) 0.3483(4) 0.7744(5) 0.181(3) Uani 0.50 1 d PDU . .
Cl4 Cl -0.0101(5) 0.3891(5) 0.8004(6) 0.218(4) Uani 0.50 1 d PDU . .
Cl5 Cl 0.426(3) 0.8669(16) 0.5467(14) 0.372(14) Uani 0.25 1 d PDU . .
Cl6 Cl 0.5000 1.0000 0.5000 0.386(13) Uani 0.50 2 d SPDU . .
N1 N 0.6511(3) 0.5452(3) 0.7476(3) 0.0445(14) Uani 1 1 d . . .
N2 N 0.4778(3) 0.5243(3) 0.7216(3) 0.0447(14) Uani 1 1 d . . .
C1 C 0.6225(4) 0.4859(3) 0.7586(3) 0.0446(17) Uani 1 1 d . . .
C2 C 0.5265(4) 0.4731(3) 0.7417(3) 0.0449(17) Uani 1 1 d . . .
C3 C 0.5091(5) 0.4029(3) 0.7562(4) 0.0506(18) Uani 1 1 d . . .
C4 C 0.5915(5) 0.3765(3) 0.7820(4) 0.0555(19) Uani 1 1 d . . .
C5 C 0.6617(5) 0.4237(4) 0.7854(4) 0.0526(18) Uani 1 1 d . . .
C6 C 0.7435(5) 0.4050(4) 0.8114(4) 0.073(2) Uani 1 1 d . . .
H6 H 0.7898 0.4361 0.8152 0.087 Uiso 1 1 calc R . .
C7 C 0.7568(6) 0.3378(5) 0.8325(5) 0.094(3) Uani 1 1 d . . .
H7 H 0.8131 0.3239 0.8488 0.113 Uiso 1 1 calc R . .
C8 C 0.6887(8) 0.2923(5) 0.8296(5) 0.102(3) Uani 1 1 d . . .
H8 H 0.6997 0.2482 0.8444 0.123 Uiso 1 1 calc R . .
C9 C 0.6032(6) 0.3102(4) 0.8051(5) 0.076(2) Uani 1 1 d . . .
C10 C 0.5258(7) 0.2686(5) 0.7994(5) 0.092(3) Uani 1 1 d . . .
H10 H 0.5291 0.2234 0.8126 0.111 Uiso 1 1 calc R . .
C11 C 0.4482(7) 0.2955(5) 0.7746(5) 0.094(3) Uani 1 1 d . . .
H11 H 0.3985 0.2677 0.7715 0.112 Uiso 1 1 calc R . .
C12 C 0.4379(6) 0.3623(4) 0.7532(4) 0.071(2) Uani 1 1 d . . .
H12 H 0.3826 0.3786 0.7371 0.085 Uiso 1 1 calc R . .
C13 C 0.7431(4) 0.5623(3) 0.7633(4) 0.0469(17) Uani 1 1 d . . .
C14 C 0.7989(4) 0.5671(3) 0.7081(4) 0.0451(17) Uani 1 1 d . . .
C15 C 0.8866(5) 0.5846(3) 0.7231(4) 0.0560(19) Uani 1 1 d . . .
H15 H 0.9245 0.5884 0.6870 0.067 Uiso 1 1 calc R . .
C16 C 0.9190(5) 0.5967(4) 0.7915(4) 0.058(2) Uani 1 1 d . . .
C17 C 0.8614(5) 0.5917(4) 0.8433(4) 0.063(2) Uani 1 1 d . . .
H17 H 0.8827 0.6003 0.8890 0.076 Uiso 1 1 calc R . .
C18 C 0.7735(5) 0.5744(4) 0.8313(4) 0.0564(19) Uani 1 1 d . . .
C19 C 0.7637(4) 0.5496(3) 0.6329(3) 0.0451(17) Uani 1 1 d . . .
H19 H 0.7049 0.5705 0.6267 0.054 Uiso 1 1 calc R . .
C20 C 0.8170(4) 0.5797(3) 0.5783(3) 0.0435(16) Uani 1 1 d . . .
C21 C 0.7897(5) 0.6405(3) 0.5494(4) 0.0562(19) Uani 1 1 d . . .
H21 H 0.7381 0.6608 0.5632 0.067 Uiso 1 1 calc R . .
C22 C 0.8384(6) 0.6715(4) 0.5001(4) 0.066(2) Uani 1 1 d . . .
H22 H 0.8195 0.7129 0.4816 0.079 Uiso 1 1 calc R . .
C23 C 0.9137(5) 0.6429(4) 0.4779(4) 0.0576(19) Uani 1 1 d . . .
C24 C 0.9405(5) 0.5828(4) 0.5080(4) 0.064(2) Uani 1 1 d . . .
H24 H 0.9929 0.5630 0.4952 0.076 Uiso 1 1 calc R . .
C25 C 0.8921(5) 0.5514(4) 0.5563(4) 0.058(2) Uani 1 1 d . . .
H25 H 0.9110 0.5099 0.5743 0.069 Uiso 1 1 calc R . .
C26 C 0.9672(6) 0.6752(4) 0.4232(4) 0.086(3) Uani 1 1 d . . .
H26A H 0.9381 0.7157 0.4066 0.129 Uiso 1 1 calc R . .
H26B H 0.9722 0.6444 0.3851 0.129 Uiso 1 1 calc R . .
H26C H 1.0252 0.6861 0.4432 0.129 Uiso 1 1 calc R . .
C27 C 0.7480(4) 0.4732(3) 0.6262(4) 0.0470(17) Uani 1 1 d . . .
C28 C 0.8116(5) 0.4264(4) 0.6513(4) 0.060(2) Uani 1 1 d . . .
H28 H 0.8659 0.4416 0.6708 0.072 Uiso 1 1 calc R . .
C29 C 0.7946(6) 0.3574(4) 0.6475(5) 0.077(2) Uani 1 1 d . . .
H29 H 0.8366 0.3270 0.6660 0.092 Uiso 1 1 calc R . .
C30 C 0.7157(7) 0.3340(4) 0.6165(6) 0.086(3) Uani 1 1 d . . .
C31 C 0.6546(6) 0.3797(4) 0.5911(5) 0.084(3) Uani 1 1 d . . .
H31 H 0.6011 0.3643 0.5703 0.100 Uiso 1 1 calc R . .
C32 C 0.6701(5) 0.4487(4) 0.5956(4) 0.060(2) Uani 1 1 d . . .
H32 H 0.6271 0.4786 0.5776 0.071 Uiso 1 1 calc R . .
C33 C 0.6943(8) 0.2598(4) 0.6161(7) 0.143(5) Uani 1 1 d . . .
H33A H 0.7217 0.2383 0.5781 0.214 Uiso 1 1 calc R . .
H33B H 0.6312 0.2537 0.6106 0.214 Uiso 1 1 calc R . .
H33C H 0.7164 0.2399 0.6593 0.214 Uiso 1 1 calc R . .
C34 C 1.0164(5) 0.6167(4) 0.8077(5) 0.085(3) Uani 1 1 d . . .
H34A H 1.0206 0.6648 0.8129 0.128 Uiso 1 1 calc R . .
H34B H 1.0511 0.6026 0.7701 0.128 Uiso 1 1 calc R . .
H34C H 1.0384 0.5953 0.8501 0.128 Uiso 1 1 calc R . .
C35 C 0.7148(5) 0.5700(5) 0.8912(4) 0.081(3) Uani 1 1 d . . .
H35A H 0.6599 0.5929 0.8793 0.121 Uiso 1 1 calc R . .
H35B H 0.7438 0.5909 0.9316 0.121 Uiso 1 1 calc R . .
H35C H 0.7030 0.5235 0.9011 0.121 Uiso 1 1 calc R . .
C36 C 0.3838(4) 0.5167(3) 0.7070(4) 0.0480(18) Uani 1 1 d . . .
C37 C 0.3269(4) 0.5375(3) 0.7562(4) 0.0498(18) Uani 1 1 d . . .
C38 C 0.2381(5) 0.5318(4) 0.7396(4) 0.068(2) Uani 1 1 d . . .
H38 H 0.1989 0.5475 0.7714 0.082 Uiso 1 1 calc R . .
C39 C 0.2034(5) 0.5036(4) 0.6774(5) 0.074(3) Uani 1 1 d . . .
C40 C 0.2610(5) 0.4829(4) 0.6305(4) 0.068(2) Uani 1 1 d . . .
H40 H 0.2390 0.4642 0.5885 0.081 Uiso 1 1 calc R . .
C41 C 0.3518(5) 0.4890(4) 0.6435(4) 0.057(2) Uani 1 1 d . . .
C42 C 0.3652(4) 0.5629(4) 0.8270(4) 0.0519(18) Uani 1 1 d . . .
H42 H 0.4176 0.5899 0.8180 0.062 Uiso 1 1 calc R . .
C43 C 0.3971(5) 0.5037(4) 0.8710(4) 0.057(2) Uani 1 1 d . . .
C44 C 0.3461(6) 0.4488(5) 0.8818(5) 0.080(3) Uani 1 1 d . . .
H44 H 0.2881 0.4483 0.8623 0.095 Uiso 1 1 calc R . .
C45 C 0.3761(9) 0.3939(5) 0.9201(5) 0.100(3) Uani 1 1 d . . .
H45 H 0.3389 0.3578 0.9282 0.120 Uiso 1 1 calc R . .
C46 C 0.4651(9) 0.3942(5) 0.9466(5) 0.093(3) Uani 1 1 d . . .
C47 C 0.5167(7) 0.4493(5) 0.9349(5) 0.086(3) Uani 1 1 d . . .
H47 H 0.5758 0.4496 0.9518 0.103 Uiso 1 1 calc R . .
C48 C 0.4830(5) 0.5038(4) 0.8989(4) 0.060(2) Uani 1 1 d . . .
H48 H 0.5186 0.5415 0.8931 0.072 Uiso 1 1 calc R . .
C49 C 0.5031(10) 0.3317(5) 0.9890(5) 0.142(5) Uani 1 1 d . . .
H49A H 0.4969 0.3390 1.0379 0.214 Uiso 1 1 calc R . .
H49B H 0.5647 0.3260 0.9808 0.214 Uiso 1 1 calc R . .
H49C H 0.4709 0.2919 0.9743 0.214 Uiso 1 1 calc R . .
C50 C 0.3004(5) 0.6100(5) 0.8616(5) 0.064(2) Uani 1 1 d . . .
C51 C 0.2844(6) 0.6720(5) 0.8342(5) 0.085(3) Uani 1 1 d . . .
H51 H 0.3139 0.6851 0.7954 0.102 Uiso 1 1 calc R . .
C52 C 0.2265(7) 0.7162(6) 0.8615(7) 0.113(4) Uani 1 1 d . . .
H52 H 0.2177 0.7581 0.8405 0.135 Uiso 1 1 calc R . .
C53 C 0.1824(8) 0.7014(8) 0.9169(8) 0.118(5) Uani 1 1 d . . .
C54 C 0.2002(7) 0.6427(7) 0.9453(6) 0.110(4) Uani 1 1 d . . .
H54 H 0.1724 0.6314 0.9856 0.133 Uiso 1 1 calc R . .
C55 C 0.2574(6) 0.5963(5) 0.9194(5) 0.085(3) Uani 1 1 d . . .
H55 H 0.2665 0.5552 0.9419 0.102 Uiso 1 1 calc R . .
C56 C 0.1159(7) 0.7507(7) 0.9463(7) 0.180(7) Uani 1 1 d . . .
H56A H 0.1427 0.7945 0.9516 0.270 Uiso 1 1 calc R . .
H56B H 0.0995 0.7349 0.9909 0.270 Uiso 1 1 calc R . .
H56C H 0.0641 0.7536 0.9149 0.270 Uiso 1 1 calc R . .
C57 C 0.1040(5) 0.4980(6) 0.6630(6) 0.112(4) Uani 1 1 d . . .
H57A H 0.0860 0.5250 0.6231 0.169 Uiso 1 1 calc R . .
H57B H 0.0746 0.5136 0.7028 0.169 Uiso 1 1 calc R . .
H57C H 0.0885 0.4517 0.6539 0.169 Uiso 1 1 calc R . .
C58 C 0.4127(5) 0.4671(4) 0.5887(4) 0.077(2) Uani 1 1 d . . .
H58A H 0.3796 0.4420 0.5531 0.115 Uiso 1 1 calc R . .
H58B H 0.4590 0.4392 0.6096 0.115 Uiso 1 1 calc R . .
H58C H 0.4384 0.5062 0.5683 0.115 Uiso 1 1 calc R . .
C59 C 0.2646(8) 0.6560(8) 0.5817(13) 0.178(7) Uani 0.50 1 d PDU . .
H59A H 0.2869 0.6183 0.6099 0.214 Uiso 0.50 1 calc PR . .
H59B H 0.2914 0.6554 0.5372 0.214 Uiso 0.50 1 calc PR . .
C60 C 0.0637(9) 0.3248(9) 0.8076(14) 0.187(7) Uani 0.50 1 d PDU . .
H60A H 0.0397 0.2857 0.7824 0.224 Uiso 0.50 1 calc PR . .
H60B H 0.0742 0.3124 0.8562 0.224 Uiso 0.50 1 calc PR . .
C61 C 0.432(5) 0.9535(17) 0.550(4) 0.380(14) Uani 0.25 1 d PDU . .
H61A H 0.4472 0.9653 0.5983 0.456 Uiso 0.25 1 calc PR . .
H61B H 0.3719 0.9701 0.5395 0.456 Uiso 0.25 1 calc PR . .

loop_
_atom_site_aniso_label
_atom_site_aniso_U_11
_atom_site_aniso_U_22
_atom_site_aniso_U_33
_atom_site_aniso_U_23
_atom_site_aniso_U_13
_atom_site_aniso_U_12
Ni1 0.0491(5) 0.0513(5) 0.0609(6) 0.0017(5) 0.0051(5) 0.0041(4)
Br1 0.1025(8) 0.0767(6) 0.1127(9) -0.0373(6) 0.0166(6) -0.0032(5)
Br2 0.0889(7) 0.1138(8) 0.0737(6) 0.0328(6) 0.0066(5) 0.0169(6)
Cl1 0.149(6) 0.177(6) 0.314(11) 0.075(7) -0.119(7) -0.015(5)
Cl2 0.151(6) 0.193(7) 0.382(13) -0.008(8) -0.080(8) 0.021(6)
Cl3 0.138(5) 0.166(6) 0.236(9) 0.005(6) -0.020(6) -0.026(5)
Cl4 0.117(5) 0.239(8) 0.298(10) 0.071(8) 0.013(6) 0.009(6)
Cl5 0.59(4) 0.31(2) 0.201(19) -0.108(18) -0.10(2) -0.04(2)
Cl6 0.61(4) 0.30(2) 0.238(19) -0.133(16) -0.09(2) -0.03(2)
N1 0.034(3) 0.055(4) 0.045(3) 0.001(3) 0.001(3) 0.004(3)
N2 0.038(3) 0.059(4) 0.038(3) -0.006(3) 0.006(3) -0.003(3)
C1 0.047(4) 0.049(4) 0.038(4) 0.005(4) 0.005(3) 0.001(3)
C2 0.042(4) 0.055(4) 0.038(4) 0.000(4) 0.006(3) 0.002(3)
C3 0.055(5) 0.044(4) 0.053(5) -0.002(4) -0.001(4) -0.001(4)
C4 0.071(5) 0.050(5) 0.046(4) -0.001(4) 0.006(4) 0.005(4)
C5 0.052(4) 0.060(5) 0.047(4) 0.007(4) 0.007(4) 0.014(4)
C6 0.058(5) 0.072(6) 0.087(7) 0.021(5) -0.007(5) 0.008(4)
C7 0.065(6) 0.101(7) 0.115(8) 0.030(7) -0.006(6) 0.013(6)
C8 0.114(9) 0.078(7) 0.113(9) 0.035(6) -0.003(7) 0.039(6)
C9 0.089(7) 0.059(5) 0.081(7) 0.009(5) 0.010(5) 0.007(5)
C10 0.121(8) 0.061(6) 0.095(8) 0.011(5) 0.003(7) -0.014(6)
C11 0.092(7) 0.067(6) 0.120(9) 0.002(6) -0.015(7) -0.020(5)
C12 0.077(6) 0.054(5) 0.082(6) 0.002(5) -0.003(5) -0.005(4)
C13 0.045(4) 0.050(4) 0.046(4) -0.001(4) 0.004(4) 0.005(3)
C14 0.039(4) 0.041(4) 0.054(5) -0.002(3) 0.000(4) 0.005(3)
C15 0.048(4) 0.058(4) 0.063(5) 0.004(4) 0.010(4) 0.002(4)
C16 0.048(4) 0.063(5) 0.064(5) -0.005(4) -0.002(4) 0.001(4)
C17 0.056(5) 0.078(5) 0.053(5) -0.016(4) -0.009(4) 0.004(4)
C18 0.053(5) 0.064(5) 0.053(5) -0.010(4) 0.002(4) 0.007(4)
C19 0.047(4) 0.045(4) 0.043(4) 0.003(3) 0.001(3) 0.008(3)
C20 0.049(4) 0.045(4) 0.037(4) -0.002(3) 0.003(3) -0.003(3)
C21 0.064(5) 0.051(4) 0.055(5) 0.003(4) 0.005(4) 0.008(4)
C22 0.085(6) 0.053(5) 0.058(5) 0.012(4) -0.002(5) 0.005(4)
C23 0.066(5) 0.062(5) 0.045(5) -0.013(4) 0.011(4) -0.014(4)
C24 0.058(5) 0.058(5) 0.077(6) -0.003(5) 0.022(5) 0.004(4)
C25 0.062(5) 0.052(4) 0.061(5) 0.000(4) 0.019(4) 0.014(4)
C26 0.114(7) 0.083(6) 0.065(6) 0.001(5) 0.036(5) -0.028(5)
C27 0.046(4) 0.052(4) 0.043(4) 0.003(4) 0.007(4) 0.005(3)
C28 0.060(5) 0.056(5) 0.064(5) 0.001(4) 0.002(4) 0.003(4)
C29 0.087(6) 0.053(5) 0.092(7) -0.002(5) 0.019(6) 0.013(5)
C30 0.093(7) 0.043(5) 0.124(9) -0.008(5) 0.020(6) -0.005(5)
C31 0.076(6) 0.064(6) 0.110(8) -0.027(5) 0.002(6) -0.020(5)
C32 0.055(5) 0.066(5) 0.058(5) -0.010(4) 0.002(4) 0.000(4)
C33 0.165(11) 0.060(6) 0.204(14) -0.022(8) 0.016(10) -0.018(7)
C34 0.048(5) 0.114(7) 0.093(7) -0.024(6) -0.008(5) -0.007(5)
C35 0.072(5) 0.123(7) 0.048(5) -0.013(5) 0.011(4) -0.015(5)
C36 0.046(4) 0.053(4) 0.043(4) -0.006(4) -0.005(4) 0.002(3)
C37 0.045(4) 0.053(4) 0.052(5) -0.014(4) 0.005(4) -0.001(3)
C38 0.050(5) 0.085(6) 0.068(6) -0.031(5) 0.005(4) -0.003(4)
C39 0.045(5) 0.098(6) 0.078(6) -0.034(5) -0.014(5) 0.000(4)
C40 0.058(5) 0.087(6) 0.058(5) -0.027(5) -0.009(4) -0.001(4)
C41 0.056(5) 0.062(5) 0.052(5) -0.012(4) 0.008(4) 0.010(4)
C42 0.044(4) 0.065(5) 0.047(4) -0.016(4) 0.002(4) -0.003(4)
C43 0.055(5) 0.068(5) 0.048(5) -0.016(4) 0.004(4) -0.004(4)
C44 0.078(6) 0.092(7) 0.068(6) 0.006(6) -0.005(5) -0.012(5)
C45 0.138(10) 0.083(7) 0.079(7) -0.001(6) 0.017(7) -0.024(7)
C46 0.143(10) 0.093(8) 0.045(6) -0.001(6) 0.015(7) 0.035(8)
C47 0.095(7) 0.103(8) 0.059(6) -0.002(6) 0.005(5) 0.006(7)
C48 0.069(6) 0.067(5) 0.045(5) -0.001(4) 0.005(4) 0.014(4)
C49 0.245(15) 0.111(8) 0.071(7) 0.016(7) 0.010(9) 0.027(9)
C50 0.045(4) 0.083(6) 0.063(6) -0.025(5) -0.006(4) -0.005(4)
C51 0.084(6) 0.084(7) 0.087(7) -0.026(6) 0.010(5) 0.015(5)
C52 0.093(8) 0.106(8) 0.134(11) -0.065(9) -0.024(8) 0.032(7)
C53 0.065(7) 0.161(12) 0.125(12) -0.104(11) -0.019(7) 0.023(8)
C54 0.061(6) 0.177(12) 0.095(9) -0.071(10) 0.022(6) 0.006(8)
C55 0.078(6) 0.108(7) 0.071(6) -0.023(6) 0.020(5) 0.003(5)
C56 0.073(7) 0.245(15) 0.221(15) -0.169(13) 0.001(8) 0.047(8)
C57 0.057(6) 0.162(10) 0.115(8) -0.068(8) -0.017(6) 0.006(6)
C58 0.072(5) 0.098(6) 0.059(5) -0.014(5) -0.002(5) 0.009(5)
C59 0.160(13) 0.078(10) 0.288(17) 0.047(12) -0.056(13) 0.032(11)
C60 0.109(12) 0.184(14) 0.261(15) 0.035(13) -0.042(13) -0.020(12)
C61 0.60(4) 0.30(2) 0.22(2) -0.130(18) -0.09(2) -0.03(2)

loop_
_atom_type_symbol
_atom_type_description
_atom_type_scat_dispersion_real
_atom_type_scat_dispersion_imag
_atom_type_scat_source
C C 0.0033 0.0016 'International Tables Vol C Tables 4.2.6.8 and 6.1.1.4'
H H 0.0000 0.0000 'International Tables Vol C Tables 4.2.6.8 and 6.1.1.4'
N N 0.0061 0.0033 'International Tables Vol C Tables 4.2.6.8 and 6.1.1.4'
Cl Cl 0.1484 0.1585 'International Tables Vol C Tables 4.2.6.8 and 6.1.1.4'
Br Br -0.2901 2.4595 'International Tables Vol C Tables 4.2.6.8 and 6.1.1.4'
Ni Ni 0.3393 1.1124 'International Tables Vol C Tables 4.2.6.8 and 6.1.1.4'

loop_
_geom_angle_atom_site_label_1
_geom_angle_atom_site_label_2
_geom_angle_atom_site_label_3
_geom_angle
_geom_angle_site_symmetry_1
_geom_angle_site_symmetry_3
_geom_angle_publ_flag
N2 Ni1 N1 82.1(2) . . ?
N2 Ni1 Br2 105.18(16) . . ?
N1 Ni1 Br2 121.69(16) . . ?
N2 Ni1 Br1 118.20(15) . . ?
N1 Ni1 Br1 102.88(16) . . ?
Br2 Ni1 Br1 121.05(5) . . ?
C61 Cl6 C61 180.0(19) . 3_676 ?
C1 N1 C13 120.9(5) . . ?
C1 N1 Ni1 111.9(4) . . ?
C13 N1 Ni1 127.1(4) . . ?
C2 N2 C36 120.7(5) . . ?
C2 N2 Ni1 111.3(4) . . ?
C36 N2 Ni1 127.9(4) . . ?
N1 C1 C5 135.1(6) . . ?
N1 C1 C2 117.2(6) . . ?
C5 C1 C2 107.7(6) . . ?
N2 C2 C3 134.6(6) . . ?
N2 C2 C1 117.3(6) . . ?
C3 C2 C1 108.0(6) . . ?
C12 C3 C4 118.8(7) . . ?
C12 C3 C2 136.3(7) . . ?
C4 C3 C2 104.9(6) . . ?
C9 C4 C3 123.5(7) . . ?
C9 C4 C5 121.9(7) . . ?
C3 C4 C5 114.5(6) . . ?
C6 C5 C4 120.2(7) . . ?
C6 C5 C1 135.0(7) . . ?
C4 C5 C1 104.9(6) . . ?
C5 C6 C7 118.4(8) . . ?
C5 C6 H6 120.8 . . ?
C7 C6 H6 120.8 . . ?
C8 C7 C6 121.4(8) . . ?
C8 C7 H7 119.3 . . ?
C6 C7 H7 119.3 . . ?
C7 C8 C9 121.7(8) . . ?
C7 C8 H8 119.2 . . ?
C9 C8 H8 119.2 . . ?
C8 C9 C4 116.4(8) . . ?
C8 C9 C10 127.9(9) . . ?
C4 C9 C10 115.7(8) . . ?
C11 C10 C9 119.2(8) . . ?
C11 C10 H10 120.4 . . ?
C9 C10 H10 120.4 . . ?
C10 C11 C12 124.0(9) . . ?
C10 C11 H11 118.0 . . ?
C12 C11 H11 118.0 . . ?
C3 C12 C11 118.8(8) . . ?
C3 C12 H12 120.6 . . ?
C11 C12 H12 120.6 . . ?
C18 C13 C14 121.7(6) . . ?
C18 C13 N1 119.9(6) . . ?
C14 C13 N1 118.4(6) . . ?
C15 C14 C13 118.3(6) . . ?
C15 C14 C19 121.3(6) . . ?
C13 C14 C19 120.3(6) . . ?
C14 C15 C16 121.0(7) . . ?
C14 C15 H15 119.5 . . ?
C16 C15 H15 119.5 . . ?
C17 C16 C15 118.2(7) . . ?
C17 C16 C34 121.1(7) . . ?
C15 C16 C34 120.6(8) . . ?
C16 C17 C18 123.2(7) . . ?
C16 C17 H17 118.4 . . ?
C18 C17 H17 118.4 . . ?
C13 C18 C17 117.6(7) . . ?
C13 C18 C35 122.6(7) . . ?
C17 C18 C35 119.8(7) . . ?
C20 C19 C27 115.1(6) . . ?
C20 C19 C14 113.5(5) . . ?
C27 C19 C14 109.9(5) . . ?
C20 C19 H19 105.8 . . ?
C27 C19 H19 105.8 . . ?
C14 C19 H19 105.8 . . ?
C25 C20 C21 118.0(7) . . ?
C25 C20 C19 123.7(6) . . ?
C21 C20 C19 118.3(6) . . ?
C20 C21 C22 120.5(7) . . ?
C20 C21 H21 119.8 . . ?
C22 C21 H21 119.8 . . ?
C23 C22 C21 121.4(7) . . ?
C23 C22 H22 119.3 . . ?
C21 C22 H22 119.3 . . ?
C22 C23 C24 117.4(7) . . ?
C22 C23 C26 122.3(8) . . ?
C24 C23 C26 120.3(8) . . ?
C25 C24 C23 121.6(7) . . ?
C25 C24 H24 119.2 . . ?
C23 C24 H24 119.2 . . ?
C20 C25 C24 121.1(7) . . ?
C20 C25 H25 119.4 . . ?
C24 C25 H25 119.4 . . ?
C23 C26 H26A 109.5 . . ?
C23 C26 H26B 109.5 . . ?
H26A C26 H26B 109.5 . . ?
C23 C26 H26C 109.5 . . ?
H26A C26 H26C 109.5 . . ?
H26B C26 H26C 109.5 . . ?
C32 C27 C28 117.7(6) . . ?
C32 C27 C19 120.6(6) . . ?
C28 C27 C19 121.7(6) . . ?
C29 C28 C27 120.8(7) . . ?
C29 C28 H28 119.6 . . ?
C27 C28 H28 119.6 . . ?
C30 C29 C28 120.3(8) . . ?
C30 C29 H29 119.8 . . ?
C28 C29 H29 119.8 . . ?
C31 C30 C29 118.7(7) . . ?
C31 C30 C33 120.5(9) . . ?
C29 C30 C33 120.7(9) . . ?
C30 C31 C32 121.6(8) . . ?
C30 C31 H31 119.2 . . ?
C32 C31 H31 119.2 . . ?
C27 C32 C31 120.8(7) . . ?
C27 C32 H32 119.6 . . ?
C31 C32 H32 119.6 . . ?
C30 C33 H33A 109.5 . . ?
C30 C33 H33B 109.5 . . ?
H33A C33 H33B 109.5 . . ?
C30 C33 H33C 109.5 . . ?
H33A C33 H33C 109.5 . . ?
H33B C33 H33C 109.5 . . ?
C16 C34 H34A 109.5 . . ?
C16 C34 H34B 109.5 . . ?
H34A C34 H34B 109.5 . . ?
C16 C34 H34C 109.5 . . ?
H34A C34 H34C 109.5 . . ?
H34B C34 H34C 109.5 . . ?
C18 C35 H35A 109.5 . . ?
C18 C35 H35B 109.5 . . ?
H35A C35 H35B 109.5 . . ?
C18 C35 H35C 109.5 . . ?
H35A C35 H35C 109.5 . . ?
H35B C35 H35C 109.5 . . ?
C37 C36 C41 121.4(6) . . ?
C37 C36 N2 119.0(6) . . ?
C41 C36 N2 119.7(6) . . ?
C38 C37 C36 117.4(6) . . ?
C38 C37 C42 123.1(7) . . ?
C36 C37 C42 119.4(6) . . ?
C37 C38 C39 123.1(7) . . ?
C37 C38 H38 118.4 . . ?
C39 C38 H38 118.4 . . ?
C40 C39 C38 118.0(7) . . ?
C40 C39 C57 121.8(7) . . ?
C38 C39 C57 120.3(8) . . ?
C39 C40 C41 121.6(7) . . ?
C39 C40 H40 119.2 . . ?
C41 C40 H40 119.2 . . ?
C40 C41 C36 118.4(7) . . ?
C40 C41 C58 119.4(7) . . ?
C36 C41 C58 122.1(7) . . ?
C43 C42 C37 109.4(6) . . ?
C43 C42 C50 114.8(6) . . ?
C37 C42 C50 111.8(5) . . ?
C43 C42 H42 106.8 . . ?
C37 C42 H42 106.8 . . ?
C50 C42 H42 106.8 . . ?
C44 C43 C48 118.3(8) . . ?
C44 C43 C42 123.0(7) . . ?
C48 C43 C42 118.6(7) . . ?
C43 C44 C45 123.0(9) . . ?
C43 C44 H44 118.5 . . ?
C45 C44 H44 118.5 . . ?
C44 C45 C46 117.8(9) . . ?
C44 C45 H45 121.1 . . ?
C46 C45 H45 121.1 . . ?
C47 C46 C45 119.0(9) . . ?
C47 C46 C49 121.4(12) . . ?
C45 C46 C49 119.6(12) . . ?
C48 C47 C46 121.1(9) . . ?
C48 C47 H47 119.4 . . ?
C46 C47 H47 119.4 . . ?
C47 C48 C43 120.7(8) . . ?
C47 C48 H48 119.7 . . ?
C43 C48 H48 119.7 . . ?
C46 C49 H49A 109.5 . . ?
C46 C49 H49B 109.5 . . ?
H49A C49 H49B 109.5 . . ?
C46 C49 H49C 109.5 . . ?
H49A C49 H49C 109.5 . . ?
H49B C49 H49C 109.5 . . ?
C55 C50 C51 114.7(9) . . ?
C55 C50 C42 126.1(9) . . ?
C51 C50 C42 119.1(8) . . ?
C50 C51 C52 122.4(11) . . ?
C50 C51 H51 118.8 . . ?
C52 C51 H51 118.8 . . ?
C53 C52 C51 122.3(13) . . ?
C53 C52 H52 118.8 . . ?
C51 C52 H52 118.8 . . ?
C54 C53 C52 115.7(13) . . ?
C54 C53 C56 122.3(16) . . ?
C52 C53 C56 122.0(16) . . ?
C53 C54 C55 124.0(13) . . ?
C53 C54 H54 118.0 . . ?
C55 C54 H54 118.0 . . ?
C50 C55 C54 120.8(11) . . ?
C50 C55 H55 119.6 . . ?
C54 C55 H55 119.6 . . ?
C53 C56 H56A 109.5 . . ?
C53 C56 H56B 109.5 . . ?
H56A C56 H56B 109.5 . . ?
C53 C56 H56C 109.5 . . ?
H56A C56 H56C 109.5 . . ?
H56B C56 H56C 109.5 . . ?
C39 C57 H57A 109.5 . . ?
C39 C57 H57B 109.5 . . ?
H57A C57 H57B 109.5 . . ?
C39 C57 H57C 109.5 . . ?
H57A C57 H57C 109.5 . . ?
H57B C57 H57C 109.5 . . ?
C41 C58 H58A 109.5 . . ?
C41 C58 H58B 109.5 . . ?
H58A C58 H58B 109.5 . . ?
C41 C58 H58C 109.5 . . ?
H58A C58 H58C 109.5 . . ?
H58B C58 H58C 109.5 . . ?
Cl2 C59 Cl1 101.0(8) . . ?
Cl2 C59 H59A 111.6 . . ?
Cl1 C59 H59A 111.6 . . ?
Cl2 C59 H59B 111.6 . . ?
Cl1 C59 H59B 111.6 . . ?
H59A C59 H59B 109.4 . . ?
Cl4 C60 Cl3 110.1(9) . . ?
Cl4 C60 H60A 109.6 . . ?
Cl3 C60 H60A 109.6 . . ?
Cl4 C60 H60B 109.6 . . ?
Cl3 C60 H60B 109.6 . . ?
H60A C60 H60B 108.2 . . ?
Cl5 C61 Cl6 123(3) . . ?
Cl5 C61 H61A 106.6 . . ?
Cl6 C61 H61A 106.6 . . ?
Cl5 C61 H61B 106.6 . . ?
Cl6 C61 H61B 106.6 . . ?
H61A C61 H61B 106.6 . . ?

loop_
_geom_bond_atom_site_label_1
_geom_bond_atom_site_label_2
_geom_bond_distance
_geom_bond_site_symmetry_2
_geom_bond_publ_flag
Ni1 N2 2.022(5) . ?
Ni1 N1 2.036(5) . ?
Ni1 Br2 2.3229(13) . ?
Ni1 Br1 2.3257(13) . ?
Cl1 C59 1.734(10) . ?
Cl2 C59 1.671(10) . ?
Cl3 C60 1.703(10) . ?
Cl4 C60 1.694(10) . ?
Cl5 C61 1.719(10) . ?
Cl6 C61 1.722(10) . ?
Cl6 C61 1.722(10) 3_676 ?
N1 C1 1.273(8) . ?
N1 C13 1.445(8) . ?
N2 C2 1.297(8) . ?
N2 C36 1.439(8) . ?
C1 C5 1.449(9) . ?
C1 C2 1.487(9) . ?
C2 C3 1.447(9) . ?
C3 C12 1.341(10) . ?
C3 C4 1.410(9) . ?
C4 C9 1.394(10) . ?
C4 C5 1.412(10) . ?
C5 C6 1.355(9) . ?
C6 C7 1.403(11) . ?
C6 H6 0.9300 . ?
C7 C8 1.367(12) . ?
C7 H7 0.9300 . ?
C8 C9 1.393(12) . ?
C8 H8 0.9300 . ?
C9 C10 1.429(12) . ?
C10 C11 1.348(12) . ?
C10 H10 0.9300 . ?
C11 C12 1.393(11) . ?
C11 H11 0.9300 . ?
C12 H12 0.9300 . ?
C13 C18 1.377(9) . ?
C13 C14 1.399(9) . ?
C14 C15 1.383(9) . ?
C14 C19 1.548(9) . ?
C15 C16 1.394(10) . ?
C15 H15 0.9300 . ?
C16 C17 1.366(10) . ?
C16 C34 1.538(10) . ?
C17 C18 1.378(9) . ?
C17 H17 0.9300 . ?
C18 C35 1.500(10) . ?
C19 C20 1.486(9) . ?
C19 C27 1.535(9) . ?
C19 H19 0.9800 . ?
C20 C25 1.358(9) . ?
C20 C21 1.379(9) . ?
C21 C22 1.379(10) . ?
C21 H21 0.9300 . ?
C22 C23 1.363(10) . ?
C22 H22 0.9300 . ?
C23 C24 1.373(10) . ?
C23 C26 1.509(10) . ?
C24 C25 1.366(10) . ?
C24 H24 0.9300 . ?
C25 H25 0.9300 . ?
C26 H26A 0.9600 . ?
C26 H26B 0.9600 . ?
C26 H26C 0.9600 . ?
C27 C32 1.372(9) . ?
C27 C28 1.399(9) . ?
C28 C29 1.391(10) . ?
C28 H28 0.9300 . ?
C29 C30 1.380(11) . ?
C29 H29 0.9300 . ?
C30 C31 1.361(11) . ?
C30 C33 1.506(11) . ?
C31 C32 1.389(10) . ?
C31 H31 0.9300 . ?
C32 H32 0.9300 . ?
C33 H33A 0.9600 . ?
C33 H33B 0.9600 . ?
C33 H33C 0.9600 . ?
C34 H34A 0.9600 . ?
C34 H34B 0.9600 . ?
C34 H34C 0.9600 . ?
C35 H35A 0.9600 . ?
C35 H35B 0.9600 . ?
C35 H35C 0.9600 . ?
C36 C37 1.380(9) . ?
C36 C41 1.396(9) . ?
C37 C38 1.365(9) . ?
C37 C42 1.528(9) . ?
C38 C39 1.390(10) . ?
C38 H38 0.9300 . ?
C39 C40 1.357(11) . ?
C39 C57 1.513(10) . ?
C40 C41 1.384(9) . ?
C40 H40 0.9300 . ?
C41 C58 1.506(10) . ?
C42 C43 1.507(10) . ?
C42 C50 1.534(10) . ?
C42 H42 0.9800 . ?
C43 C44 1.357(10) . ?
C43 C48 1.373(9) . ?
C44 C45 1.374(12) . ?
C44 H44 0.9300 . ?
C45 C46 1.409(13) . ?
C45 H45 0.9300 . ?
C46 C47 1.368(13) . ?
C46 C49 1.572(13) . ?
C47 C48 1.364(11) . ?
C47 H47 0.9300 . ?
C48 H48 0.9300 . ?
C49 H49A 0.9600 . ?
C49 H49B 0.9600 . ?
C49 H49C 0.9600 . ?
C50 C55 1.347(12) . ?
C50 C51 1.354(11) . ?
C51 C52 1.365(13) . ?
C51 H51 0.9300 . ?
C52 C53 1.322(17) . ?
C52 H52 0.9300 . ?
C53 C54 1.307(16) . ?
C53 C56 1.535(14) . ?
C54 C55 1.376(13) . ?
C54 H54 0.9300 . ?
C55 H55 0.9300 . ?
C56 H56A 0.9600 . ?
C56 H56B 0.9600 . ?
C56 H56C 0.9600 . ?
C57 H57A 0.9600 . ?
C57 H57B 0.9600 . ?
C57 H57C 0.9600 . ?
C58 H58A 0.9600 . ?
C58 H58B 0.9600 . ?
C58 H58C 0.9600 . ?
C59 H59A 0.9700 . ?
C59 H59B 0.9700 . ?
C60 H60A 0.9700 . ?
C60 H60B 0.9700 . ?
C61 H61A 0.9700 . ?
C61 H61B 0.9700 . ?

loop_
_geom_torsion_atom_site_label_1
_geom_torsion_atom_site_label_2
_geom_torsion_atom_site_label_3
_geom_torsion_atom_site_label_4
_geom_torsion
_geom_torsion_site_symmetry_1
_geom_torsion_site_symmetry_2
_geom_torsion_site_symmetry_3
_geom_torsion_site_symmetry_4
_geom_torsion_publ_flag
N2 Ni1 N1 C1 0.6(5) . . . . ?
Br2 Ni1 N1 C1 -102.4(5) . . . . ?
Br1 Ni1 N1 C1 117.8(5) . . . . ?
N2 Ni1 N1 C13 -176.7(5) . . . . ?
Br2 Ni1 N1 C13 80.2(5) . . . . ?
Br1 Ni1 N1 C13 -59.5(5) . . . . ?
N1 Ni1 N2 C2 -3.0(5) . . . . ?
Br2 Ni1 N2 C2 117.8(4) . . . . ?
Br1 Ni1 N2 C2 -103.4(4) . . . . ?
N1 Ni1 N2 C36 179.5(6) . . . . ?
Br2 Ni1 N2 C36 -59.7(5) . . . . ?
Br1 Ni1 N2 C36 79.0(5) . . . . ?
C13 N1 C1 C5 -0.3(12) . . . . ?
Ni1 N1 C1 C5 -177.8(7) . . . . ?
C13 N1 C1 C2 179.2(6) . . . . ?
Ni1 N1 C1 C2 1.7(7) . . . . ?
C36 N2 C2 C3 -1.6(12) . . . . ?
Ni1 N2 C2 C3 -179.4(7) . . . . ?
C36 N2 C2 C1 -177.5(6) . . . . ?
Ni1 N2 C2 C1 4.8(7) . . . . ?
N1 C1 C2 N2 -4.6(9) . . . . ?
C5 C1 C2 N2 175.1(6) . . . . ?
N1 C1 C2 C3 178.5(6) . . . . ?
C5 C1 C2 C3 -1.8(8) . . . . ?
N2 C2 C3 C12 2.2(16) . . . . ?
C1 C2 C3 C12 178.4(9) . . . . ?
N2 C2 C3 C4 -174.9(8) . . . . ?
C1 C2 C3 C4 1.3(8) . . . . ?
C12 C3 C4 C9 -0.4(12) . . . . ?
C2 C3 C4 C9 177.3(7) . . . . ?
C12 C3 C4 C5 -178.0(7) . . . . ?
C2 C3 C4 C5 -0.3(8) . . . . ?
C9 C4 C5 C6 0.2(12) . . . . ?
C3 C4 C5 C6 177.8(7) . . . . ?
C9 C4 C5 C1 -178.5(7) . . . . ?
C3 C4 C5 C1 -0.9(8) . . . . ?
N1 C1 C5 C6 2.7(15) . . . . ?
C2 C1 C5 C6 -176.8(8) . . . . ?
N1 C1 C5 C4 -178.8(8) . . . . ?
C2 C1 C5 C4 1.6(7) . . . . ?
C4 C5 C6 C7 2.1(12) . . . . ?
C1 C5 C6 C7 -179.7(9) . . . . ?
C5 C6 C7 C8 -2.4(15) . . . . ?
C6 C7 C8 C9 0.5(17) . . . . ?
C7 C8 C9 C4 1.7(15) . . . . ?
C7 C8 C9 C10 -179.7(10) . . . . ?
C3 C4 C9 C8 -179.5(8) . . . . ?
C5 C4 C9 C8 -2.0(12) . . . . ?
C3 C4 C9 C10 1.7(12) . . . . ?
C5 C4 C9 C10 179.2(8) . . . . ?
C8 C9 C10 C11 179.6(10) . . . . ?
C4 C9 C10 C11 -1.7(14) . . . . ?
C9 C10 C11 C12 0.5(16) . . . . ?
C4 C3 C12 C11 -1.0(12) . . . . ?
C2 C3 C12 C11 -177.8(9) . . . . ?
C10 C11 C12 C3 1.0(15) . . . . ?
C1 N1 C13 C18 -78.0(8) . . . . ?
Ni1 N1 C13 C18 99.1(7) . . . . ?
C1 N1 C13 C14 103.1(8) . . . . ?
Ni1 N1 C13 C14 -79.8(7) . . . . ?
C18 C13 C14 C15 0.1(10) . . . . ?
N1 C13 C14 C15 178.9(6) . . . . ?
C18 C13 C14 C19 176.9(6) . . . . ?
N1 C13 C14 C19 -4.3(9) . . . . ?
C13 C14 C15 C16 0.4(10) . . . . ?
C19 C14 C15 C16 -176.4(6) . . . . ?
C14 C15 C16 C17 -0.9(11) . . . . ?
C14 C15 C16 C34 -179.5(7) . . . . ?
C15 C16 C17 C18 0.9(12) . . . . ?
C34 C16 C17 C18 179.5(7) . . . . ?
C14 C13 C18 C17 -0.1(10) . . . . ?
N1 C13 C18 C17 -178.9(6) . . . . ?
C14 C13 C18 C35 179.5(7) . . . . ?
N1 C13 C18 C35 0.7(11) . . . . ?
C16 C17 C18 C13 -0.4(11) . . . . ?
C16 C17 C18 C35 -180.0(8) . . . . ?
C15 C14 C19 C20 -24.1(8) . . . . ?
C13 C14 C19 C20 159.2(6) . . . . ?
C15 C14 C19 C27 106.5(7) . . . . ?
C13 C14 C19 C27 -70.3(7) . . . . ?
C27 C19 C20 C25 -44.0(9) . . . . ?
C14 C19 C20 C25 83.9(8) . . . . ?
C27 C19 C20 C21 137.2(6) . . . . ?
C14 C19 C20 C21 -94.8(7) . . . . ?
C25 C20 C21 C22 -0.7(10) . . . . ?
C19 C20 C21 C22 178.1(6) . . . . ?
C20 C21 C22 C23 1.0(11) . . . . ?
C21 C22 C23 C24 -1.8(11) . . . . ?
C21 C22 C23 C26 178.9(7) . . . . ?
C22 C23 C24 C25 2.5(11) . . . . ?
C26 C23 C24 C25 -178.2(7) . . . . ?
C21 C20 C25 C24 1.5(11) . . . . ?
C19 C20 C25 C24 -177.3(7) . . . . ?
C23 C24 C25 C20 -2.4(12) . . . . ?
C20 C19 C27 C32 -98.3(8) . . . . ?
C14 C19 C27 C32 132.0(7) . . . . ?
C20 C19 C27 C28 82.2(8) . . . . ?
C14 C19 C27 C28 -47.5(9) . . . . ?
C32 C27 C28 C29 -2.3(11) . . . . ?
C19 C27 C28 C29 177.2(7) . . . . ?
C27 C28 C29 C30 2.3(13) . . . . ?
C28 C29 C30 C31 -1.3(14) . . . . ?
C28 C29 C30 C33 -176.2(10) . . . . ?
C29 C30 C31 C32 0.3(15) . . . . ?
C33 C30 C31 C32 175.2(10) . . . . ?
C28 C27 C32 C31 1.2(11) . . . . ?
C19 C27 C32 C31 -178.2(7) . . . . ?
C30 C31 C32 C27 -0.3(14) . . . . ?
C2 N2 C36 C37 101.3(8) . . . . ?
Ni1 N2 C36 C37 -81.4(8) . . . . ?
C2 N2 C36 C41 -79.0(9) . . . . ?
Ni1 N2 C36 C41 98.3(7) . . . . ?
C41 C36 C37 C38 -2.0(11) . . . . ?
N2 C36 C37 C38 177.7(6) . . . . ?
C41 C36 C37 C42 175.7(6) . . . . ?
N2 C36 C37 C42 -4.7(10) . . . . ?
C36 C37 C38 C39 2.9(12) . . . . ?
C42 C37 C38 C39 -174.7(8) . . . . ?
C37 C38 C39 C40 -2.1(13) . . . . ?
C37 C38 C39 C57 179.0(8) . . . . ?
C38 C39 C40 C41 0.4(13) . . . . ?
C57 C39 C40 C41 179.2(8) . . . . ?
C39 C40 C41 C36 0.4(12) . . . . ?
C39 C40 C41 C58 -178.2(8) . . . . ?
C37 C36 C41 C40 0.4(11) . . . . ?
N2 C36 C41 C40 -179.3(6) . . . . ?
C37 C36 C41 C58 178.9(7) . . . . ?
N2 C36 C41 C58 -0.7(11) . . . . ?
C38 C37 C42 C43 101.7(8) . . . . ?
C36 C37 C42 C43 -75.8(8) . . . . ?
C38 C37 C42 C50 -26.6(10) . . . . ?
C36 C37 C42 C50 155.9(7) . . . . ?
C37 C42 C43 C44 -51.1(10) . . . . ?
C50 C42 C43 C44 75.5(9) . . . . ?
C37 C42 C43 C48 125.7(7) . . . . ?
C50 C42 C43 C48 -107.7(7) . . . . ?
C48 C43 C44 C45 1.0(13) . . . . ?
C42 C43 C44 C45 177.9(8) . . . . ?
C43 C44 C45 C46 -2.7(14) . . . . ?
C44 C45 C46 C47 1.7(14) . . . . ?
C44 C45 C46 C49 -178.4(9) . . . . ?
C45 C46 C47 C48 0.8(14) . . . . ?
C49 C46 C47 C48 -179.1(8) . . . . ?
C46 C47 C48 C43 -2.6(13) . . . . ?
C44 C43 C48 C47 1.6(11) . . . . ?
C42 C43 C48 C47 -175.3(7) . . . . ?
C43 C42 C50 C55 -14.1(10) . . . . ?
C37 C42 C50 C55 111.3(9) . . . . ?
C43 C42 C50 C51 164.5(7) . . . . ?
C37 C42 C50 C51 -70.1(9) . . . . ?
C55 C50 C51 C52 -2.4(12) . . . . ?
C42 C50 C51 C52 178.8(8) . . . . ?
C50 C51 C52 C53 0.3(15) . . . . ?
C51 C52 C53 C54 2.3(17) . . . . ?
C51 C52 C53 C56 -178.7(8) . . . . ?
C52 C53 C54 C55 -2.8(18) . . . . ?
C56 C53 C54 C55 178.1(9) . . . . ?
C51 C50 C55 C54 1.9(12) . . . . ?
C42 C50 C55 C54 -179.5(7) . . . . ?
C53 C54 C55 C50 0.8(16) . . . . ?
C61 Cl6 C61 Cl5 -4(100) 3_676 . . . ?
